data_1566733
loop_
_publ_author_name
'Dong, Jingyue'
'Gao, Wei'
'Li, Kun'
'Hong, Zeyu'
'Tang, Liangfu'
'Han, Lijun'
'Wang, Zhihong'
'Fan, Zhijin'

_publ_section_title
;
 Design, Synthesis, and Biological Evaluation of Novel Psoralen-Based
 1,3,4-Oxadiazoles as Potent Fungicide Candidates Targeting Pyruvate
 Kinase.
;
_journal_issue 11
_journal_name_full 'Journal of agricultural and food chemistry'
_journal_page_first 3435
_journal_page_last 3446
_journal_paper_doi 10.1021/acs.jafc.1c07911
_journal_volume 70
_journal_year 2022
_chemical_formula_moiety 'C32 H28 N2 O5 S'
_chemical_formula_sum 'C32 H28 N2 O5 S'
_chemical_formula_weight 552.62
_space_group_crystal_system triclinic
_space_group_IT_number 2
_space_group_name_Hall '-P 1'
_space_group_name_H-M_alt 'P -1'
_atom_sites_solution_hydrogens geom
_atom_sites_solution_primary dual
_audit_creation_date 2021-07-10
_audit_creation_method
;
Olex2 1.2
(compiled 2018.05.29 svn.r3508 for OlexSys, GUI svn.r5506)
;
_cell_angle_alpha 102.141(6)
_cell_angle_beta 94.257(5)
_cell_angle_gamma 104.092(5)
_cell_formula_units_Z 2
_cell_length_a 7.2319(4)
_cell_length_b 11.7336(7)
_cell_length_c 16.6396(12)
_cell_measurement_reflns_used 6116
_cell_measurement_temperature 113.15
_cell_measurement_theta_max 30.7410
_cell_measurement_theta_min 1.8440
_cell_volume 1327.08(15)
_computing_cell_refinement 'CrysAlisPro 1.171.39.46 (Rigaku OD, 2018)'
_computing_data_collection 'CrysAlisPro 1.171.39.46 (Rigaku OD, 2018)'
_computing_data_reduction 'CrysAlisPro 1.171.39.46 (Rigaku OD, 2018)'
_computing_molecular_graphics 'Olex2 (Dolomanov et al., 2009)'
_computing_publication_material 'Olex2 (Dolomanov et al., 2009)'
_computing_structure_refinement 'ShelXL (Sheldrick, 2015)'
_computing_structure_solution 'ShelXT (Sheldrick, 2015)'
_diffrn_ambient_temperature 113.15
_diffrn_detector 'CCD plate'
_diffrn_measured_fraction_theta_full 1.000
_diffrn_measured_fraction_theta_max 0.897
_diffrn_measurement_details
;
List of Runs (angles in degrees, time in seconds):

  # Type    Start    End  Width  t~exp~   \w     \q     \k     \f   Frames
--------------------------------------------------------------------------
  1  \w   -115.00  65.00   1.00    2.00    --  -25.00  45.00   0.00  180
  2  \w   -115.00  65.00   1.00    2.00    --  -25.00  45.00  90.00  180
  3  \w   -115.00  65.00   1.00    2.00    --  -25.00  45.00 180.00  180
;
_diffrn_measurement_device 'abstract diffractometer'
_diffrn_measurement_device_type 'Rigaku Saturn 70 CCD'
_diffrn_measurement_method '\w scans'
_diffrn_orient_matrix_type 'CrysAlisPro convention (1999,Acta A55,543-557)'
_diffrn_orient_matrix_UB_11 0.0402844000
_diffrn_orient_matrix_UB_12 0.0626585000
_diffrn_orient_matrix_UB_13 0.0174612000
_diffrn_orient_matrix_UB_21 -0.0184247000
_diffrn_orient_matrix_UB_22 0.0122800000
_diffrn_orient_matrix_UB_23 -0.0393407000
_diffrn_orient_matrix_UB_31 -0.0918998000
_diffrn_orient_matrix_UB_32 0.0060820000
_diffrn_orient_matrix_UB_33 0.0090810000
_diffrn_radiation_monochromator confocal
_diffrn_radiation_probe x-ray
_diffrn_radiation_type MoK\a
_diffrn_radiation_wavelength 0.71073
_diffrn_reflns_av_R_equivalents 0.0632
_diffrn_reflns_av_unetI/netI 0.1094
_diffrn_reflns_Laue_measured_fraction_full 1.000
_diffrn_reflns_Laue_measured_fraction_max 0.897
_diffrn_reflns_limit_h_max 10
_diffrn_reflns_limit_h_min -10
_diffrn_reflns_limit_k_max 17
_diffrn_reflns_limit_k_min -17
_diffrn_reflns_limit_l_max 25
_diffrn_reflns_limit_l_min -25
_diffrn_reflns_number 20106
_diffrn_reflns_point_group_measured_fraction_full 1.000
_diffrn_reflns_point_group_measured_fraction_max 0.897
_diffrn_reflns_theta_full 25.242
_diffrn_reflns_theta_max 32.852
_diffrn_reflns_theta_min 1.841
_diffrn_source 'rotating anode'
_diffrn_source_type 'Enhance (Mo) X-ray Source'
_exptl_absorpt_coefficient_mu 0.169
_exptl_absorpt_correction_T_max 1.00000
_exptl_absorpt_correction_T_min 0.88104
_exptl_absorpt_correction_type multi-scan
_exptl_absorpt_process_details 'CrysAlisPro 1.171.39.46 (Rigaku Oxford Diffraction, 2018)'
_exptl_crystal_density_diffrn 1.383
_exptl_crystal_description block
_exptl_crystal_F_000 580
_exptl_crystal_size_max 0.21
_exptl_crystal_size_mid 0.17
_exptl_crystal_size_min 0.15
_refine_diff_density_max 0.493
_refine_diff_density_min -0.523
_refine_diff_density_rms 0.069
_refine_ls_extinction_coef 0.0094(15)
_refine_ls_extinction_expression Fc^*^=kFc[1+0.001xFc^2^\l^3^/sin(2\q)]^-1/4^
_refine_ls_extinction_method 'SHELXL-2018/3 (Sheldrick 2018)'
_refine_ls_goodness_of_fit_ref 1.027
_refine_ls_hydrogen_treatment constr
_refine_ls_matrix_type full
_refine_ls_number_parameters 366
_refine_ls_number_reflns 8855
_refine_ls_number_restraints 0
_refine_ls_restrained_S_all 1.027
_refine_ls_R_factor_all 0.1357
_refine_ls_R_factor_gt 0.0704
_refine_ls_shift/su_max 0.000
_refine_ls_shift/su_mean 0.000
_refine_ls_structure_factor_coef Fsqd
_refine_ls_weighting_details 'w=1/[\s^2^(Fo^2^)+(0.0595P)^2^] where P=(Fo^2^+2Fc^2^)/3'
_refine_ls_weighting_scheme calc
_refine_ls_wR_factor_gt 0.1406
_refine_ls_wR_factor_ref 0.1759
_reflns_Friedel_coverage 0.000
_reflns_number_gt 4873
_reflns_number_total 8855
_reflns_threshold_expression 'I > 2\s(I)'
_cod_data_source_file jf1c07911_si_003.cif
_cod_data_source_block r20210709a
_cod_database_code 1566733
_shelx_shelxl_version_number 2018/3
_chemical_oxdiff_formula 'C11 H10 N O'
_shelx_space_group_comment
;
The symmetry employed for this shelxl refinement is uniquely defined
by the following loop, which should always be used as a source of
symmetry information in preference to the above space-group names.
They are only intended as comments.
;
_shelx_estimated_absorpt_t_max 0.975
_shelx_estimated_absorpt_t_min 0.965
_reflns_odcompleteness_completeness 99.94
_reflns_odcompleteness_iscentric 1
_reflns_odcompleteness_theta 26.32
_olex2_refinement_description
;
1. Fixed Uiso
 At 1.2 times of:
  All C(H) groups, All C(H,H) groups
 At 1.5 times of:
  All C(H,H,H) groups
2.a Secondary CH2 refined with riding coordinates:
 C19(H19A,H19B), C22(H22A,H22B)
2.b Aromatic/amide H refined with riding coordinates:
 C1(H1), C2(H2), C3(H3), C4(H4), C5(H5), C9(H9), C15(H15), C17(H17), C24(H24),
 C25(H25), C27(H27), C28(H28)
2.c Idealised Me refined as rotating group:
 C18(H18A,H18B,H18C), C30(H30A,H30B,H30C), C31(H31A,H31B,H31C), C32(H32A,H32B,
 H32C)
;
_olex2_submission_special_instructions 'No special instructions were received'
_oxdiff_exptl_absorpt_empirical_details
;
Empirical correction (ABSPACK) includes:
- Absorption correction using spherical harmonics
- Frame scaling
- Detector area scaling
;
_oxdiff_exptl_absorpt_empirical_full_max 1.922
_oxdiff_exptl_absorpt_empirical_full_min 0.688

loop_
_space_group_symop_operation_xyz
'x, y, z'
'-x, -y, -z'

loop_
_atom_site_label
_atom_site_type_symbol
_atom_site_fract_x
_atom_site_fract_y
_atom_site_fract_z
_atom_site_U_iso_or_equiv
_atom_site_adp_type
_atom_site_occupancy
_atom_site_site_symmetry_order
_atom_site_calc_flag
_atom_site_refinement_flags_posn
_atom_site_refinement_flags_adp
_atom_site_refinement_flags_occupancy
_atom_site_disorder_assembly
_atom_site_disorder_group
S1 S 0.98597(9) 0.16165(5) 0.05744(4) 0.03335(17) Uani 1 1 d . . . . .
O1 O 1.1071(2) 0.23871(16) 0.13449(11) 0.0410(4) Uani 1 1 d . . . . .
O2 O 0.6821(2) 0.14152(13) 0.14962(9) 0.0291(4) Uani 1 1 d . . . . .
O3 O 0.4691(3) -0.06192(14) 0.32549(11) 0.0441(5) Uani 1 1 d . . . . .
O4 O 0.5946(2) 0.09124(13) 0.43335(10) 0.0318(4) Uani 1 1 d . . . . .
O5 O 0.8415(2) 0.41750(15) 0.67099(9) 0.0339(4) Uani 1 1 d . . . . .
N1 N 0.5119(3) -0.04785(16) 0.09917(12) 0.0327(5) Uani 1 1 d . . . . .
N2 N 0.6726(3) -0.02474(17) 0.05543(12) 0.0348(5) Uani 1 1 d . . . . .
C1 C 0.9769(3) 0.7963(2) 0.66545(15) 0.0364(6) Uani 1 1 d . . . . .
H1 H 1.033606 0.779638 0.713558 0.044 Uiso 1 1 calc R . . . .
C2 C 0.9988(3) 0.9149(2) 0.66066(18) 0.0435(7) Uani 1 1 d . . . . .
H2 H 1.068646 0.978697 0.705769 0.052 Uiso 1 1 calc R . . . .
C3 C 0.9202(3) 0.9417(2) 0.59115(17) 0.0401(6) Uani 1 1 d . . . . .
H3 H 0.937056 1.023399 0.588033 0.048 Uiso 1 1 calc R . . . .
C4 C 0.8167(3) 0.8485(2) 0.52599(15) 0.0349(6) Uani 1 1 d . . . . .
H4 H 0.761543 0.866423 0.478095 0.042 Uiso 1 1 calc R . . . .
C5 C 0.7927(3) 0.7285(2) 0.53017(14) 0.0295(5) Uani 1 1 d . . . . .
H5 H 0.721605 0.665399 0.484895 0.035 Uiso 1 1 calc R . . . .
C6 C 0.8718(3) 0.6995(2) 0.60000(14) 0.0277(5) Uani 1 1 d . . . . .
C7 C 0.8451(3) 0.5733(2) 0.60804(13) 0.0265(5) Uani 1 1 d . . . . .
C8 C 0.7753(3) 0.45885(19) 0.54564(13) 0.0239(4) Uani 1 1 d . . . . .
C9 C 0.7121(3) 0.42283(18) 0.45996(13) 0.0233(4) Uani 1 1 d . . . . .
H9 H 0.712264 0.481753 0.428568 0.028 Uiso 1 1 calc R . . . .
C10 C 0.6488(3) 0.29957(18) 0.42122(13) 0.0222(4) Uani 1 1 d . . . . .
C11 C 0.5629(3) 0.25494(19) 0.33430(13) 0.0230(4) Uani 1 1 d . . . . .
C12 C 0.4935(3) 0.13365(19) 0.30254(14) 0.0250(5) Uani 1 1 d . . . . .
C13 C 0.5156(3) 0.0472(2) 0.35162(15) 0.0300(5) Uani 1 1 d . . . . .
C14 C 0.6547(3) 0.21363(19) 0.46883(14) 0.0263(5) Uani 1 1 d . . . . .
C15 C 0.7176(3) 0.2455(2) 0.55279(14) 0.0293(5) Uani 1 1 d . . . . .
H15 H 0.720295 0.186752 0.584075 0.035 Uiso 1 1 calc R . . . .
C16 C 0.7762(3) 0.3678(2) 0.58855(14) 0.0282(5) Uani 1 1 d . . . . .
C17 C 0.8795(3) 0.5411(2) 0.68050(14) 0.0337(5) Uani 1 1 d . . . . .
H17 H 0.925041 0.597763 0.732253 0.040 Uiso 1 1 calc R . . . .
C18 C 0.5538(3) 0.34569(19) 0.28318(13) 0.0276(5) Uani 1 1 d . . . . .
H18A H 0.684527 0.390791 0.279043 0.041 Uiso 1 1 calc GR . . . .
H18B H 0.483703 0.401930 0.309705 0.041 Uiso 1 1 calc GR . . . .
H18C H 0.487071 0.303401 0.227516 0.041 Uiso 1 1 calc GR . . . .
C19 C 0.3911(3) 0.07675(19) 0.21460(14) 0.0286(5) Uani 1 1 d . . . . .
H19A H 0.295361 0.000354 0.214494 0.034 Uiso 1 1 calc R . . . .
H19B H 0.320664 0.131971 0.197278 0.034 Uiso 1 1 calc R . . . .
C20 C 0.5232(3) 0.05090(18) 0.15331(13) 0.0256(5) Uani 1 1 d . . . . .
C21 C 0.7636(3) 0.08626(19) 0.08677(13) 0.0266(5) Uani 1 1 d . . . . .
C22 C 0.8934(3) 0.25902(19) 0.00147(14) 0.0283(5) Uani 1 1 d . . . . .
H22A H 0.994279 0.294452 -0.030007 0.034 Uiso 1 1 calc R . . . .
H22B H 0.782091 0.208048 -0.039325 0.034 Uiso 1 1 calc R . . . .
C23 C 0.8317(3) 0.36006(19) 0.05413(13) 0.0251(5) Uani 1 1 d . . . . .
C24 C 0.6383(3) 0.3567(2) 0.05686(13) 0.0278(5) Uani 1 1 d . . . . .
H24 H 0.541745 0.286879 0.027099 0.033 Uiso 1 1 calc R . . . .
C25 C 0.5851(3) 0.45451(19) 0.10278(13) 0.0270(5) Uani 1 1 d . . . . .
H25 H 0.452278 0.450258 0.103230 0.032 Uiso 1 1 calc R . . . .
C26 C 0.7216(3) 0.55898(18) 0.14831(13) 0.0232(4) Uani 1 1 d . . . . .
C27 C 0.9156(3) 0.55959(19) 0.14649(14) 0.0272(5) Uani 1 1 d . . . . .
H27 H 1.012449 0.627739 0.178085 0.033 Uiso 1 1 calc R . . . .
C28 C 0.9695(3) 0.4631(2) 0.09966(13) 0.0273(5) Uani 1 1 d . . . . .
H28 H 1.102132 0.467378 0.098649 0.033 Uiso 1 1 calc R . . . .
C29 C 0.6690(3) 0.66946(19) 0.19802(13) 0.0258(5) Uani 1 1 d . . . . .
C30 C 0.4514(3) 0.6579(2) 0.18457(15) 0.0344(5) Uani 1 1 d . . . . .
H30A H 0.409300 0.647146 0.125462 0.052 Uiso 1 1 calc GR . . . .
H30B H 0.424982 0.731377 0.216188 0.052 Uiso 1 1 calc GR . . . .
H30C H 0.381456 0.587883 0.203508 0.052 Uiso 1 1 calc GR . . . .
C31 C 0.7703(3) 0.7823(2) 0.16948(16) 0.0349(6) Uani 1 1 d . . . . .
H31A H 0.909940 0.795955 0.180471 0.052 Uiso 1 1 calc GR . . . .
H31B H 0.733448 0.852701 0.199851 0.052 Uiso 1 1 calc GR . . . .
H31C H 0.732162 0.770246 0.109894 0.052 Uiso 1 1 calc GR . . . .
C32 C 0.7325(4) 0.6889(2) 0.29114(14) 0.0423(7) Uani 1 1 d . . . . .
H32A H 0.661038 0.620089 0.310871 0.063 Uiso 1 1 calc GR . . . .
H32B H 0.706484 0.763302 0.321410 0.063 Uiso 1 1 calc GR . . . .
H32C H 0.870574 0.695720 0.300557 0.063 Uiso 1 1 calc GR . . . .

loop_
_atom_site_aniso_label
_atom_site_aniso_U_11
_atom_site_aniso_U_22
_atom_site_aniso_U_33
_atom_site_aniso_U_23
_atom_site_aniso_U_13
_atom_site_aniso_U_12
S1 0.0313(3) 0.0313(3) 0.0399(4) 0.0066(3) 0.0081(3) 0.0133(3)
O1 0.0360(10) 0.0445(10) 0.0425(10) 0.0087(8) -0.0013(8) 0.0138(8)
O2 0.0265(8) 0.0240(8) 0.0336(9) -0.0002(7) 0.0056(7) 0.0060(7)
O3 0.0679(13) 0.0234(8) 0.0439(11) 0.0101(8) 0.0202(9) 0.0120(8)
O4 0.0445(10) 0.0249(8) 0.0326(9) 0.0120(7) 0.0122(7) 0.0149(7)
O5 0.0354(9) 0.0473(10) 0.0226(8) 0.0127(7) 0.0025(7) 0.0140(8)
N1 0.0447(12) 0.0240(9) 0.0289(10) 0.0074(8) 0.0058(9) 0.0072(9)
N2 0.0501(13) 0.0260(10) 0.0306(11) 0.0077(8) 0.0128(10) 0.0110(9)
C1 0.0274(12) 0.0436(14) 0.0317(13) -0.0024(11) 0.0018(10) 0.0080(11)
C2 0.0302(13) 0.0370(14) 0.0486(16) -0.0105(12) 0.0074(12) -0.0016(11)
C3 0.0356(14) 0.0279(12) 0.0513(17) 0.0020(11) 0.0181(12) 0.0010(11)
C4 0.0362(13) 0.0326(12) 0.0334(13) 0.0064(10) 0.0122(11) 0.0032(11)
C5 0.0306(12) 0.0291(11) 0.0250(11) 0.0030(9) 0.0072(10) 0.0025(10)
C6 0.0209(11) 0.0321(12) 0.0266(11) 0.0003(9) 0.0073(9) 0.0050(9)
C7 0.0197(11) 0.0361(12) 0.0227(11) 0.0037(9) 0.0042(9) 0.0079(9)
C8 0.0207(10) 0.0279(11) 0.0255(11) 0.0089(9) 0.0050(9) 0.0080(9)
C9 0.0239(11) 0.0256(10) 0.0236(11) 0.0095(8) 0.0060(9) 0.0086(9)
C10 0.0212(10) 0.0249(10) 0.0251(11) 0.0105(8) 0.0084(8) 0.0090(8)
C11 0.0209(10) 0.0250(10) 0.0254(11) 0.0069(8) 0.0072(9) 0.0084(8)
C12 0.0232(11) 0.0253(10) 0.0291(12) 0.0081(9) 0.0089(9) 0.0084(9)
C13 0.0363(13) 0.0239(11) 0.0347(13) 0.0104(10) 0.0143(10) 0.0111(10)
C14 0.0276(11) 0.0269(11) 0.0309(12) 0.0124(9) 0.0107(9) 0.0126(9)
C15 0.0314(12) 0.0351(12) 0.0302(12) 0.0176(10) 0.0092(10) 0.0151(10)
C16 0.0258(12) 0.0397(13) 0.0229(11) 0.0119(10) 0.0041(9) 0.0118(10)
C17 0.0315(13) 0.0435(14) 0.0237(11) 0.0032(10) 0.0042(10) 0.0094(11)
C18 0.0334(12) 0.0245(10) 0.0252(11) 0.0067(9) 0.0019(9) 0.0080(9)
C19 0.0249(11) 0.0218(10) 0.0362(13) 0.0041(9) 0.0015(10) 0.0040(9)
C20 0.0272(11) 0.0193(10) 0.0290(11) 0.0056(8) 0.0000(9) 0.0050(9)
C21 0.0310(12) 0.0266(11) 0.0253(11) 0.0070(9) 0.0033(9) 0.0125(10)
C22 0.0334(12) 0.0266(11) 0.0251(11) 0.0058(9) 0.0077(10) 0.0075(10)
C23 0.0306(12) 0.0261(11) 0.0189(10) 0.0071(8) 0.0010(9) 0.0071(9)
C24 0.0262(11) 0.0263(11) 0.0246(11) 0.0012(9) -0.0017(9) 0.0008(9)
C25 0.0237(11) 0.0307(11) 0.0254(11) 0.0045(9) 0.0002(9) 0.0081(9)
C26 0.0269(11) 0.0236(10) 0.0198(10) 0.0071(8) 0.0008(9) 0.0070(9)
C27 0.0252(11) 0.0242(10) 0.0284(12) 0.0045(9) -0.0020(9) 0.0024(9)
C28 0.0230(11) 0.0289(11) 0.0296(12) 0.0075(9) 0.0039(9) 0.0055(9)
C29 0.0298(12) 0.0222(10) 0.0223(11) 0.0019(8) -0.0009(9) 0.0054(9)
C30 0.0308(13) 0.0316(12) 0.0390(14) 0.0014(10) 0.0055(11) 0.0102(10)
C31 0.0332(13) 0.0272(11) 0.0457(15) 0.0110(11) 0.0042(11) 0.0093(10)
C32 0.0653(18) 0.0371(14) 0.0247(12) -0.0014(10) -0.0043(12) 0.0243(13)

loop_
_atom_type_symbol
_atom_type_description
_atom_type_scat_dispersion_real
_atom_type_scat_dispersion_imag
_atom_type_scat_source
C C 0.0033 0.0016 'International Tables Vol C Tables 4.2.6.8 and 6.1.1.4'
H H 0.0000 0.0000 'International Tables Vol C Tables 4.2.6.8 and 6.1.1.4'
N N 0.0061 0.0033 'International Tables Vol C Tables 4.2.6.8 and 6.1.1.4'
O O 0.0106 0.0060 'International Tables Vol C Tables 4.2.6.8 and 6.1.1.4'
S S 0.1246 0.1234 'International Tables Vol C Tables 4.2.6.8 and 6.1.1.4'

loop_
_geom_angle_atom_site_label_1
_geom_angle_atom_site_label_2
_geom_angle_atom_site_label_3
_geom_angle
_geom_angle_site_symmetry_1
_geom_angle_site_symmetry_3
_geom_angle_publ_flag
O1 S1 C21 106.94(10) . . ?
O1 S1 C22 108.30(10) . . ?
C21 S1 C22 98.12(10) . . ?
C21 O2 C20 102.26(16) . . ?
C13 O4 C14 121.67(17) . . ?
C16 O5 C17 105.79(17) . . ?
C20 N1 N2 106.74(18) . . ?
C21 N2 N1 105.51(18) . . ?
C2 C1 H1 119.5 . . ?
C2 C1 C6 121.0(2) . . ?
C6 C1 H1 119.5 . . ?
C1 C2 H2 119.6 . . ?
C3 C2 C1 120.7(2) . . ?
C3 C2 H2 119.6 . . ?
C2 C3 H3 120.3 . . ?
C2 C3 C4 119.4(2) . . ?
C4 C3 H3 120.3 . . ?
C3 C4 H4 119.8 . . ?
C3 C4 C5 120.4(2) . . ?
C5 C4 H4 119.8 . . ?
C4 C5 H5 119.5 . . ?
C4 C5 C6 121.0(2) . . ?
C6 C5 H5 119.5 . . ?
C1 C6 C7 119.8(2) . . ?
C5 C6 C1 117.4(2) . . ?
C5 C6 C7 122.8(2) . . ?
C8 C7 C6 130.42(19) . . ?
C17 C7 C6 124.6(2) . . ?
C17 C7 C8 104.9(2) . . ?
C9 C8 C7 136.6(2) . . ?
C16 C8 C7 105.68(19) . . ?
C16 C8 C9 117.8(2) . . ?
C8 C9 H9 120.2 . . ?
C10 C9 C8 119.55(19) . . ?
C10 C9 H9 120.2 . . ?
C9 C10 C11 122.72(18) . . ?
C9 C10 C14 119.17(19) . . ?
C14 C10 C11 117.95(19) . . ?
C10 C11 C18 118.46(18) . . ?
C12 C11 C10 119.24(19) . . ?
C12 C11 C18 122.30(19) . . ?
C11 C12 C13 121.3(2) . . ?
C11 C12 C19 124.04(19) . . ?
C13 C12 C19 114.68(19) . . ?
O3 C13 O4 117.0(2) . . ?
O3 C13 C12 124.7(2) . . ?
O4 C13 C12 118.28(19) . . ?
O4 C14 C10 121.3(2) . . ?
C15 C14 O4 115.79(19) . . ?
C15 C14 C10 122.9(2) . . ?
C14 C15 H15 122.0 . . ?
C14 C15 C16 115.9(2) . . ?
C16 C15 H15 122.0 . . ?
O5 C16 C8 110.6(2) . . ?
O5 C16 C15 124.7(2) . . ?
C15 C16 C8 124.7(2) . . ?
O5 C17 H17 123.5 . . ?
C7 C17 O5 113.0(2) . . ?
C7 C17 H17 123.5 . . ?
C11 C18 H18A 109.5 . . ?
C11 C18 H18B 109.5 . . ?
C11 C18 H18C 109.5 . . ?
H18A C18 H18B 109.5 . . ?
H18A C18 H18C 109.5 . . ?
H18B C18 H18C 109.5 . . ?
C12 C19 H19A 108.9 . . ?
C12 C19 H19B 108.9 . . ?
H19A C19 H19B 107.7 . . ?
C20 C19 C12 113.45(18) . . ?
C20 C19 H19A 108.9 . . ?
C20 C19 H19B 108.9 . . ?
O2 C20 C19 119.00(18) . . ?
N1 C20 O2 111.9(2) . . ?
N1 C20 C19 129.1(2) . . ?
O2 C21 S1 121.80(16) . . ?
N2 C21 S1 124.49(18) . . ?
N2 C21 O2 113.57(19) . . ?
S1 C22 H22A 108.4 . . ?
S1 C22 H22B 108.4 . . ?
H22A C22 H22B 107.4 . . ?
C23 C22 S1 115.66(15) . . ?
C23 C22 H22A 108.4 . . ?
C23 C22 H22B 108.4 . . ?
C24 C23 C22 121.88(19) . . ?
C24 C23 C28 118.1(2) . . ?
C28 C23 C22 120.0(2) . . ?
C23 C24 H24 119.7 . . ?
C25 C24 C23 120.7(2) . . ?
C25 C24 H24 119.7 . . ?
C24 C25 H25 119.0 . . ?
C24 C25 C26 121.9(2) . . ?
C26 C25 H25 119.0 . . ?
C25 C26 C27 116.6(2) . . ?
C25 C26 C29 123.46(19) . . ?
C27 C26 C29 119.91(18) . . ?
C26 C27 H27 119.2 . . ?
C28 C27 C26 121.7(2) . . ?
C28 C27 H27 119.2 . . ?
C23 C28 H28 119.5 . . ?
C27 C28 C23 121.0(2) . . ?
C27 C28 H28 119.5 . . ?
C26 C29 C30 112.34(17) . . ?
C26 C29 C31 109.28(19) . . ?
C26 C29 C32 110.71(18) . . ?
C31 C29 C30 106.92(18) . . ?
C32 C29 C30 108.6(2) . . ?
C32 C29 C31 108.87(18) . . ?
C29 C30 H30A 109.5 . . ?
C29 C30 H30B 109.5 . . ?
C29 C30 H30C 109.5 . . ?
H30A C30 H30B 109.5 . . ?
H30A C30 H30C 109.5 . . ?
H30B C30 H30C 109.5 . . ?
C29 C31 H31A 109.5 . . ?
C29 C31 H31B 109.5 . . ?
C29 C31 H31C 109.5 . . ?
H31A C31 H31B 109.5 . . ?
H31A C31 H31C 109.5 . . ?
H31B C31 H31C 109.5 . . ?
C29 C32 H32A 109.5 . . ?
C29 C32 H32B 109.5 . . ?
C29 C32 H32C 109.5 . . ?
H32A C32 H32B 109.5 . . ?
H32A C32 H32C 109.5 . . ?
H32B C32 H32C 109.5 . . ?

loop_
_geom_bond_atom_site_label_1
_geom_bond_atom_site_label_2
_geom_bond_distance
_geom_bond_site_symmetry_2
_geom_bond_publ_flag
S1 O1 1.4793(17) . ?
S1 C21 1.792(2) . ?
S1 C22 1.830(2) . ?
O2 C20 1.377(2) . ?
O2 C21 1.362(3) . ?
O3 C13 1.215(3) . ?
O4 C13 1.374(3) . ?
O4 C14 1.379(3) . ?
O5 C16 1.370(3) . ?
O5 C17 1.381(3) . ?
N1 N2 1.418(3) . ?
N1 C20 1.290(3) . ?
N2 C21 1.283(3) . ?
C1 H1 0.9500 . ?
C1 C2 1.382(4) . ?
C1 C6 1.411(3) . ?
C2 H2 0.9500 . ?
C2 C3 1.379(4) . ?
C3 H3 0.9500 . ?
C3 C4 1.383(3) . ?
C4 H4 0.9500 . ?
C4 C5 1.394(3) . ?
C5 H5 0.9500 . ?
C5 C6 1.398(3) . ?
C6 C7 1.482(3) . ?
C7 C8 1.463(3) . ?
C7 C17 1.361(3) . ?
C8 C9 1.406(3) . ?
C8 C16 1.405(3) . ?
C9 H9 0.9500 . ?
C9 C10 1.399(3) . ?
C10 C11 1.463(3) . ?
C10 C14 1.414(3) . ?
C11 C12 1.361(3) . ?
C11 C18 1.506(3) . ?
C12 C13 1.459(3) . ?
C12 C19 1.524(3) . ?
C14 C15 1.379(3) . ?
C15 H15 0.9500 . ?
C15 C16 1.379(3) . ?
C17 H17 0.9500 . ?
C18 H18A 0.9800 . ?
C18 H18B 0.9800 . ?
C18 H18C 0.9800 . ?
C19 H19A 0.9900 . ?
C19 H19B 0.9900 . ?
C19 C20 1.483(3) . ?
C22 H22A 0.9900 . ?
C22 H22B 0.9900 . ?
C22 C23 1.500(3) . ?
C23 C24 1.394(3) . ?
C23 C28 1.395(3) . ?
C24 H24 0.9500 . ?
C24 C25 1.393(3) . ?
C25 H25 0.9500 . ?
C25 C26 1.400(3) . ?
C26 C27 1.403(3) . ?
C26 C29 1.532(3) . ?
C27 H27 0.9500 . ?
C27 C28 1.389(3) . ?
C28 H28 0.9500 . ?
C29 C30 1.542(3) . ?
C29 C31 1.536(3) . ?
C29 C32 1.536(3) . ?
C30 H30A 0.9800 . ?
C30 H30B 0.9800 . ?
C30 H30C 0.9800 . ?
C31 H31A 0.9800 . ?
C31 H31B 0.9800 . ?
C31 H31C 0.9800 . ?
C32 H32A 0.9800 . ?
C32 H32B 0.9800 . ?
C32 H32C 0.9800 . ?

loop_
_geom_torsion_atom_site_label_1
_geom_torsion_atom_site_label_2
_geom_torsion_atom_site_label_3
_geom_torsion_atom_site_label_4
_geom_torsion
_geom_torsion_site_symmetry_1
_geom_torsion_site_symmetry_2
_geom_torsion_site_symmetry_3
_geom_torsion_site_symmetry_4
_geom_torsion_publ_flag
S1 C22 C23 C24 -105.9(2) . . . . ?
S1 C22 C23 C28 76.6(2) . . . . ?
O1 S1 C21 O2 35.9(2) . . . . ?
O1 S1 C21 N2 -139.58(19) . . . . ?
O1 S1 C22 C23 -40.18(19) . . . . ?
O4 C14 C15 C16 -179.47(19) . . . . ?
N1 N2 C21 S1 177.09(15) . . . . ?
N1 N2 C21 O2 1.2(2) . . . . ?
N2 N1 C20 O2 0.2(2) . . . . ?
N2 N1 C20 C19 179.4(2) . . . . ?
C1 C2 C3 C4 0.7(4) . . . . ?
C1 C6 C7 C8 -167.4(2) . . . . ?
C1 C6 C7 C17 14.3(3) . . . . ?
C2 C1 C6 C5 0.6(3) . . . . ?
C2 C1 C6 C7 -177.9(2) . . . . ?
C2 C3 C4 C5 -0.4(4) . . . . ?
C3 C4 C5 C6 0.2(4) . . . . ?
C4 C5 C6 C1 -0.3(3) . . . . ?
C4 C5 C6 C7 178.2(2) . . . . ?
C5 C6 C7 C8 14.2(4) . . . . ?
C5 C6 C7 C17 -164.1(2) . . . . ?
C6 C1 C2 C3 -0.8(4) . . . . ?
C6 C7 C8 C9 0.7(4) . . . . ?
C6 C7 C8 C16 -178.8(2) . . . . ?
C6 C7 C17 O5 179.47(19) . . . . ?
C7 C8 C9 C10 -178.0(2) . . . . ?
C7 C8 C16 O5 -0.4(2) . . . . ?
C7 C8 C16 C15 179.0(2) . . . . ?
C8 C7 C17 O5 0.8(2) . . . . ?
C8 C9 C10 C11 173.67(19) . . . . ?
C8 C9 C10 C14 -1.7(3) . . . . ?
C9 C8 C16 O5 179.95(18) . . . . ?
C9 C8 C16 C15 -0.7(3) . . . . ?
C9 C10 C11 C12 -175.76(19) . . . . ?
C9 C10 C11 C18 3.9(3) . . . . ?
C9 C10 C14 O4 -179.75(19) . . . . ?
C9 C10 C14 C15 1.1(3) . . . . ?
C10 C11 C12 C13 -4.5(3) . . . . ?
C10 C11 C12 C19 176.46(19) . . . . ?
C10 C14 C15 C16 -0.2(3) . . . . ?
C11 C10 C14 O4 4.7(3) . . . . ?
C11 C10 C14 C15 -174.50(19) . . . . ?
C11 C12 C13 O3 -174.7(2) . . . . ?
C11 C12 C13 O4 5.3(3) . . . . ?
C11 C12 C19 C20 89.8(3) . . . . ?
C12 C19 C20 O2 -51.1(3) . . . . ?
C12 C19 C20 N1 129.8(2) . . . . ?
C13 O4 C14 C10 -4.0(3) . . . . ?
C13 O4 C14 C15 175.21(19) . . . . ?
C13 C12 C19 C20 -89.2(2) . . . . ?
C14 O4 C13 O3 179.1(2) . . . . ?
C14 O4 C13 C12 -0.9(3) . . . . ?
C14 C10 C11 C12 -0.4(3) . . . . ?
C14 C10 C11 C18 179.31(19) . . . . ?
C14 C15 C16 O5 179.3(2) . . . . ?
C14 C15 C16 C8 0.1(3) . . . . ?
C16 O5 C17 C7 -1.1(2) . . . . ?
C16 C8 C9 C10 1.5(3) . . . . ?
C17 O5 C16 C8 0.9(2) . . . . ?
C17 O5 C16 C15 -178.5(2) . . . . ?
C17 C7 C8 C9 179.3(2) . . . . ?
C17 C7 C8 C16 -0.2(2) . . . . ?
C18 C11 C12 C13 175.8(2) . . . . ?
C18 C11 C12 C19 -3.2(3) . . . . ?
C19 C12 C13 O3 4.4(3) . . . . ?
C19 C12 C13 O4 -175.62(18) . . . . ?
C20 O2 C21 S1 -177.07(15) . . . . ?
C20 O2 C21 N2 -1.1(2) . . . . ?
C20 N1 N2 C21 -0.9(2) . . . . ?
C21 S1 C22 C23 70.75(18) . . . . ?
C21 O2 C20 N1 0.5(2) . . . . ?
C21 O2 C20 C19 -178.77(19) . . . . ?
C22 S1 C21 O2 -76.09(18) . . . . ?
C22 S1 C21 N2 108.4(2) . . . . ?
C22 C23 C24 C25 -176.5(2) . . . . ?
C22 C23 C28 C27 177.7(2) . . . . ?
C23 C24 C25 C26 -0.6(3) . . . . ?
C24 C23 C28 C27 0.1(3) . . . . ?
C24 C25 C26 C27 -1.0(3) . . . . ?
C24 C25 C26 C29 178.6(2) . . . . ?
C25 C26 C27 C28 2.1(3) . . . . ?
C25 C26 C29 C30 -6.2(3) . . . . ?
C25 C26 C29 C31 -124.7(2) . . . . ?
C25 C26 C29 C32 115.4(2) . . . . ?
C26 C27 C28 C23 -1.7(3) . . . . ?
C27 C26 C29 C30 173.4(2) . . . . ?
C27 C26 C29 C31 54.9(3) . . . . ?
C27 C26 C29 C32 -65.0(3) . . . . ?
C28 C23 C24 C25 1.0(3) . . . . ?
C29 C26 C27 C28 -177.5(2) . . . . ?
